data_7106893
loop_
_publ_author_name
'Brad M. Neal'
'Alexander S. Vorushilov'
'Anna M. DeLarosa'
'Randall E. Robinson'
'Cindy L. Berrie'
'Mikhail V. Barybin'

_publ_section_title
;
 Ancillary nitrile substituents as convenient IR spectroscopic reporters
 for self-assembly of mercapto- and isocyanoazulenes on Au(111)
;
_journal_name_full Chem.Commun.
_journal_page_first 10803
_journal_paper_doi 10.1039/c1cc14554a
_journal_volume 47
_journal_year 2011
_chemical_formula_moiety 'C16 H16 O4 S'
_chemical_formula_sum 'C16 H16 O4 S'
_chemical_formula_weight 304.35
_chemical_name_common 2-mercapto-1,3-di(ethoxycarbonyl)azulene
_chemical_name_systematic
;
?
;
_space_group_IT_number 2
_symmetry_cell_setting triclinic
_symmetry_space_group_name_Hall '-P 1'
_symmetry_space_group_name_H-M 'P -1'
_atom_sites_solution_hydrogens geom
_atom_sites_solution_primary direct
_atom_sites_solution_secondary difmap
_audit_creation_method SHELXL-97
_cell_angle_alpha 100.453(3)
_cell_angle_beta 94.859(3)
_cell_angle_gamma 103.049(3)
_cell_formula_units_Z 2
_cell_length_a 6.7819(10)
_cell_length_b 9.9518(14)
_cell_length_c 11.0663(16)
_cell_measurement_reflns_used 2984
_cell_measurement_temperature 100(2)
_cell_measurement_theta_max 30.38
_cell_measurement_theta_min 2.55
_cell_volume 709.34(18)
_computing_cell_refinement 'Bruker SAINT'
_computing_data_collection 'Bruker SMART'
_computing_data_reduction 'Bruker SAINT'
_computing_molecular_graphics 'Bruker SHELXTL'
_computing_publication_material 'Bruker SHELXTL'
_computing_structure_refinement 'Bruker SHELXTL'
_computing_structure_solution 'Bruker SHELXTL'
_diffrn_ambient_temperature 100(2)
_diffrn_measured_fraction_theta_full 0.955
_diffrn_measured_fraction_theta_max 0.955
_diffrn_measurement_device_type 'Bruker SMART APEX CCD area detector'
_diffrn_measurement_method 'phi and omega scans'
_diffrn_radiation_monochromator graphite
_diffrn_radiation_source 'fine-focus sealed tube'
_diffrn_radiation_type MoK\a
_diffrn_radiation_wavelength 0.71073
_diffrn_reflns_av_R_equivalents 0.0530
_diffrn_reflns_av_sigmaI/netI 0.0609
_diffrn_reflns_limit_h_max 9
_diffrn_reflns_limit_h_min -9
_diffrn_reflns_limit_k_max 13
_diffrn_reflns_limit_k_min -13
_diffrn_reflns_limit_l_max 15
_diffrn_reflns_limit_l_min -15
_diffrn_reflns_number 8429
_diffrn_reflns_theta_full 30.52
_diffrn_reflns_theta_max 30.52
_diffrn_reflns_theta_min 2.55
_diffrn_standards_decay_% 0.00
_exptl_absorpt_coefficient_mu 0.241
_exptl_absorpt_correction_T_max 1.000
_exptl_absorpt_correction_T_min 0.632
_exptl_absorpt_correction_type multi-scan
_exptl_absorpt_process_details 'SADABS (2000)'
_exptl_crystal_colour Orange
_exptl_crystal_density_diffrn 1.425
_exptl_crystal_density_method 'not measured'
_exptl_crystal_description 'Rectangular parallelepiped'
_exptl_crystal_F_000 320
_exptl_crystal_size_max 0.40
_exptl_crystal_size_mid 0.15
_exptl_crystal_size_min 0.11
_refine_diff_density_max 0.682
_refine_diff_density_min -0.480
_refine_diff_density_rms 0.083
_refine_ls_extinction_method none
_refine_ls_goodness_of_fit_ref 1.059
_refine_ls_hydrogen_treatment refall
_refine_ls_matrix_type full
_refine_ls_number_parameters 251
_refine_ls_number_reflns 4139
_refine_ls_number_restraints 0
_refine_ls_restrained_S_all 1.059
_refine_ls_R_factor_all 0.0671
_refine_ls_R_factor_gt 0.0555
_refine_ls_shift/su_max 0.000
_refine_ls_shift/su_mean 0.000
_refine_ls_structure_factor_coef Fsqd
_refine_ls_weighting_details 'calc w=1/[\s^2^(Fo^2^)+(0.0788P)^2^+0.0000P] where P=(Fo^2^+2Fc^2^)/3'
_refine_ls_weighting_scheme calc
_refine_ls_wR_factor_gt 0.1357
_refine_ls_wR_factor_ref 0.1425
_reflns_number_gt 3495
_reflns_number_total 4139
_reflns_threshold_expression >2sigma(I)
_cod_data_source_file c1cc14554a.txt
_cod_data_source_block k08f
_cod_original_sg_symbol_H-M P-1
_cod_database_code 7106893

loop_
_symmetry_equiv_pos_as_xyz
'x, y, z'
'-x, -y, -z'

loop_
_atom_site_label
_atom_site_type_symbol
_atom_site_fract_x
_atom_site_fract_y
_atom_site_fract_z
_atom_site_U_iso_or_equiv
_atom_site_adp_type
_atom_site_occupancy
_atom_site_symmetry_multiplicity
_atom_site_calc_flag
_atom_site_refinement_flags
S1 S 0.34326(7) 0.29546(4) 0.27791(4) 0.02174(14) Uani 1 1 d .
H1S H 0.3943 0.3990 0.3592 0.078(10) Uiso 1 1 calc R
O1 O 0.19785(19) -0.15903(12) 0.08290(11) 0.0212(3) Uani 1 1 d .
O2 O 0.3299(2) 0.23680(12) 0.68334(11) 0.0212(3) Uani 1 1 d .
O3 O 0.2719(2) 0.07047(14) 0.07602(13) 0.0294(3) Uani 1 1 d .
O4 O 0.3481(2) 0.38769(13) 0.55515(12) 0.0252(3) Uani 1 1 d .
C1 C 0.2498(2) 0.00751(16) 0.27130(16) 0.0169(3) Uani 1 1 d .
C2 C 0.2913(2) 0.14644(17) 0.34241(16) 0.0172(3) Uani 1 1 d .
C3 C 0.2901(2) 0.14192(17) 0.46972(16) 0.0168(3) Uani 1 1 d .
C4 C 0.2339(3) -0.05383(18) 0.58906(17) 0.0186(3) Uani 1 1 d .
H4 H 0.262(3) 0.014(2) 0.666(2) 0.027(6) Uiso 1 1 d .
C5 C 0.2035(3) -0.19142(18) 0.60691(17) 0.0199(3) Uani 1 1 d .
H5 H 0.207(3) -0.192(2) 0.692(2) 0.023(5) Uiso 1 1 d .
C6 C 0.1783(3) -0.31626(18) 0.52125(18) 0.0214(4) Uani 1 1 d .
H6 H 0.164(3) -0.396(2) 0.553(2) 0.029(6) Uiso 1 1 d .
C7 C 0.1693(3) -0.33505(18) 0.39344(17) 0.0209(4) Uani 1 1 d .
H7 H 0.135(3) -0.432(2) 0.347(2) 0.027(6) Uiso 1 1 d .
C8 C 0.1873(3) -0.23439(17) 0.31980(17) 0.0188(3) Uani 1 1 d .
H8 H 0.173(3) -0.268(2) 0.2379(19) 0.020(5) Uiso 1 1 d .
C9 C 0.2501(2) -0.00221(17) 0.47997(16) 0.0158(3) Uani 1 1 d .
C10 C 0.2251(2) -0.08778(17) 0.35364(15) 0.0161(3) Uani 1 1 d .
C11 C 0.2421(3) -0.02098(18) 0.13636(17) 0.0190(3) Uani 1 1 d .
C12 C 0.1874(3) -0.19071(19) -0.05140(17) 0.0228(4) Uani 1 1 d .
H12A H 0.323(3) -0.156(2) -0.0712(18) 0.023(5) Uiso 1 1 d .
H12B H 0.088(3) -0.153(2) -0.0869(19) 0.022(5) Uiso 1 1 d .
C13 C 0.1273(3) -0.3492(2) -0.09062(19) 0.0256(4) Uani 1 1 d .
H13A H 0.121(4) -0.376(3) -0.180(2) 0.041(7) Uiso 1 1 d .
H13B H -0.004(4) -0.383(3) -0.069(2) 0.038(7) Uiso 1 1 d .
H13C H 0.233(4) -0.388(3) -0.047(2) 0.042(7) Uiso 1 1 d .
C14 C 0.3252(3) 0.26721(17) 0.56989(16) 0.0178(3) Uani 1 1 d .
C15 C 0.3657(3) 0.35585(19) 0.78672(17) 0.0240(4) Uani 1 1 d .
H15A H 0.501(3) 0.406(2) 0.7869(18) 0.020(5) Uiso 1 1 d .
H15B H 0.260(3) 0.412(2) 0.774(2) 0.026(5) Uiso 1 1 d .
C16 C 0.3390(3) 0.2952(2) 0.90082(18) 0.0255(4) Uani 1 1 d .
H16A H 0.206(3) 0.237(2) 0.8994(18) 0.024(5) Uiso 1 1 d .
H16B H 0.372(4) 0.369(3) 0.976(2) 0.039(7) Uiso 1 1 d .
H16C H 0.427(4) 0.237(3) 0.910(2) 0.044(7) Uiso 1 1 d .

loop_
_atom_site_aniso_label
_atom_site_aniso_U_11
_atom_site_aniso_U_22
_atom_site_aniso_U_33
_atom_site_aniso_U_23
_atom_site_aniso_U_13
_atom_site_aniso_U_12
S1 0.0320(3) 0.0094(2) 0.0244(2) 0.00700(15) 0.00106(17) 0.00455(16)
O1 0.0325(7) 0.0118(6) 0.0192(6) 0.0029(4) 0.0030(5) 0.0056(5)
O2 0.0335(7) 0.0108(6) 0.0200(6) 0.0018(4) 0.0036(5) 0.0077(5)
O3 0.0498(9) 0.0145(6) 0.0239(7) 0.0074(5) 0.0046(6) 0.0055(6)
O4 0.0394(8) 0.0096(6) 0.0277(7) 0.0052(5) 0.0045(6) 0.0069(5)
C1 0.0198(8) 0.0087(7) 0.0224(8) 0.0043(6) 0.0018(6) 0.0036(6)
C2 0.0181(8) 0.0100(7) 0.0242(8) 0.0057(6) 0.0022(6) 0.0037(6)
C3 0.0196(8) 0.0090(7) 0.0220(8) 0.0038(6) 0.0019(6) 0.0039(6)
C4 0.0214(8) 0.0131(8) 0.0223(9) 0.0048(6) 0.0034(6) 0.0048(6)
C5 0.0250(8) 0.0143(8) 0.0211(8) 0.0065(6) 0.0030(7) 0.0039(6)
C6 0.0253(9) 0.0112(7) 0.0291(9) 0.0094(7) 0.0023(7) 0.0038(6)
C7 0.0255(9) 0.0091(7) 0.0272(9) 0.0042(6) 0.0013(7) 0.0030(6)
C8 0.0233(8) 0.0105(7) 0.0215(9) 0.0034(6) 0.0007(6) 0.0026(6)
C9 0.0156(7) 0.0100(7) 0.0226(8) 0.0045(6) 0.0024(6) 0.0041(6)
C10 0.0174(7) 0.0106(7) 0.0207(8) 0.0038(6) 0.0022(6) 0.0042(6)
C11 0.0225(8) 0.0119(7) 0.0230(8) 0.0045(6) 0.0020(6) 0.0045(6)
C12 0.0336(10) 0.0161(8) 0.0192(8) 0.0040(6) 0.0029(7) 0.0073(7)
C13 0.0379(11) 0.0165(8) 0.0226(9) 0.0018(7) 0.0018(8) 0.0094(8)
C14 0.0208(8) 0.0105(7) 0.0232(8) 0.0042(6) 0.0030(6) 0.0055(6)
C15 0.0360(10) 0.0122(8) 0.0228(9) -0.0003(6) 0.0038(7) 0.0070(7)
C16 0.0310(10) 0.0217(9) 0.0232(9) 0.0036(7) 0.0035(7) 0.0060(8)

loop_
_atom_type_symbol
_atom_type_description
_atom_type_scat_dispersion_real
_atom_type_scat_dispersion_imag
_atom_type_scat_source
C C 0.0033 0.0016 'International Tables Vol C Tables 4.2.6.8 and 6.1.1.4'
H H 0.0000 0.0000 'International Tables Vol C Tables 4.2.6.8 and 6.1.1.4'
O O 0.0106 0.0060 'International Tables Vol C Tables 4.2.6.8 and 6.1.1.4'
S S 0.1246 0.1234 'International Tables Vol C Tables 4.2.6.8 and 6.1.1.4'

loop_
_geom_angle_atom_site_label_1
_geom_angle_atom_site_label_2
_geom_angle_atom_site_label_3
_geom_angle
C2 S1 H1S 109.5
C11 O1 C12 115.53(13)
C14 O2 C15 116.12(13)
C2 C1 C10 108.30(15)
C2 C1 C11 121.89(14)
C10 C1 C11 129.79(15)
C1 C2 C3 109.49(14)
C1 C2 S1 123.13(13)
C3 C2 S1 127.35(13)
C2 C3 C9 107.89(14)
C2 C3 C14 124.18(14)
C9 C3 C14 127.93(15)
C5 C4 C9 129.92(17)
C5 C4 H4 112.5(13)
C9 C4 H4 117.2(13)
C6 C5 C4 129.81(17)
C6 C5 H5 120.1(14)
C4 C5 H5 110.1(13)
C5 C6 C7 127.98(16)
C5 C6 H6 115.7(14)
C7 C6 H6 116.3(14)
C6 C7 C8 129.04(17)
C6 C7 H7 116.7(13)
C8 C7 H7 114.1(13)
C7 C8 C10 130.01(17)
C7 C8 H8 115.8(13)
C10 C8 H8 114.2(13)
C4 C9 C3 126.65(16)
C4 C9 C10 126.03(15)
C3 C9 C10 107.31(14)
C8 C10 C1 125.93(16)
C8 C10 C9 127.07(15)
C1 C10 C9 107.00(14)
O3 C11 O1 121.99(17)
O3 C11 C1 123.75(16)
O1 C11 C1 114.26(14)
O1 C12 C13 106.23(15)
O1 C12 H12A 107.3(12)
C13 C12 H12A 109.0(13)
O1 C12 H12B 109.8(13)
C13 C12 H12B 109.8(13)
H12A C12 H12B 114.3(17)
C12 C13 H13A 109.6(15)
C12 C13 H13B 109.1(15)
H13A C13 H13B 108(2)
C12 C13 H13C 108.2(14)
H13A C13 H13C 111(2)
H13B C13 H13C 111(2)
O4 C14 O2 121.71(16)
O4 C14 C3 125.08(16)
O2 C14 C3 113.20(14)
O2 C15 C16 106.32(15)
O2 C15 H15A 104.8(13)
C16 C15 H15A 112.0(12)
O2 C15 H15B 109.0(12)
C16 C15 H15B 110.0(12)
H15A C15 H15B 114.3(17)
C15 C16 H16A 113.5(12)
C15 C16 H16B 111.4(14)
H16A C16 H16B 109.4(18)
C15 C16 H16C 111.1(15)
H16A C16 H16C 105.2(19)
H16B C16 H16C 106(2)

loop_
_geom_bond_atom_site_label_1
_geom_bond_atom_site_label_2
_geom_bond_distance
S1 C2 1.7388(17)
S1 H1S 1.2000
O1 C11 1.348(2)
O1 C12 1.454(2)
O2 C14 1.343(2)
O2 C15 1.450(2)
O3 C11 1.215(2)
O4 C14 1.2164(19)
C1 C2 1.415(2)
C1 C10 1.423(2)
C1 C11 1.463(2)
C2 C3 1.418(2)
C3 C9 1.426(2)
C3 C14 1.470(2)
C4 C5 1.391(2)
C4 C9 1.398(2)
C4 H4 0.96(2)
C5 C6 1.386(2)
C5 H5 0.94(2)
C6 C7 1.387(3)
C6 H6 0.92(2)
C7 C8 1.393(2)
C7 H7 0.98(2)
C8 C10 1.397(2)
C8 H8 0.90(2)
C9 C10 1.473(2)
C12 C13 1.508(3)
C12 H12A 0.97(2)
C12 H12B 0.94(2)
C13 H13A 0.97(3)
C13 H13B 0.95(2)
C13 H13C 1.02(3)
C15 C16 1.503(3)
C15 H15A 0.94(2)
C15 H15B 1.02(2)
C16 H16A 0.95(2)
C16 H16B 0.98(3)
C16 H16C 0.93(3)

loop_
_geom_hbond_atom_site_label_D
_geom_hbond_atom_site_label_H
_geom_hbond_atom_site_label_A
_geom_hbond_distance_DH
_geom_hbond_distance_HA
_geom_hbond_distance_DA
_geom_hbond_angle_DHA
_geom_hbond_site_symmetry_A
S1 H1S O4 1.20 2.24 3.0338(15) 121.0 .
S1 H1S O4 1.20 2.40 3.4624(14) 145.9 2_666

loop_
_geom_torsion_atom_site_label_1
_geom_torsion_atom_site_label_2
_geom_torsion_atom_site_label_3
_geom_torsion_atom_site_label_4
_geom_torsion
C10 C1 C2 C3 -1.05(19)
C11 C1 C2 C3 -179.74(14)
C10 C1 C2 S1 176.95(12)
C11 C1 C2 S1 -1.7(2)
C1 C2 C3 C9 0.85(19)
S1 C2 C3 C9 -177.04(12)
C1 C2 C3 C14 -179.25(15)
S1 C2 C3 C14 2.9(3)
C9 C4 C5 C6 -0.8(3)
C4 C5 C6 C7 -2.8(3)
C5 C6 C7 C8 1.5(3)
C6 C7 C8 C10 2.1(3)
C5 C4 C9 C3 -177.14(17)
C5 C4 C9 C10 4.0(3)
C2 C3 C9 C4 -179.35(16)
C14 C3 C9 C4 0.8(3)
C2 C3 C9 C10 -0.33(17)
C14 C3 C9 C10 179.78(16)
C7 C8 C10 C1 177.10(17)
C7 C8 C10 C9 -1.9(3)
C2 C1 C10 C8 -178.35(16)
C11 C1 C10 C8 0.2(3)
C2 C1 C10 C9 0.82(18)
C11 C1 C10 C9 179.37(16)
C4 C9 C10 C8 -2.1(3)
C3 C9 C10 C8 178.86(16)
C4 C9 C10 C1 178.72(16)
C3 C9 C10 C1 -0.30(17)
C12 O1 C11 O3 -0.3(2)
C12 O1 C11 C1 179.53(14)
C2 C1 C11 O3 0.7(3)
C10 C1 C11 O3 -177.68(17)
C2 C1 C11 O1 -179.10(14)
C10 C1 C11 O1 2.5(3)
C11 O1 C12 C13 -177.49(15)
C15 O2 C14 O4 -0.6(2)
C15 O2 C14 C3 179.51(14)
C2 C3 C14 O4 4.2(3)
C9 C3 C14 O4 -175.90(17)
C2 C3 C14 O2 -175.88(15)
C9 C3 C14 O2 4.0(2)
C14 O2 C15 C16 173.31(15)
